data_2235107
loop_
_publ_author_name
'Fun, Hoong-Kun'
'Arshad, Suhana'
'Samshuddin, S.'
'Narayana, B.'
'Sarojini, B. K.'

_publ_section_title
;
 3,5-Bis(4-fluorophenyl)isoxazole
;
_journal_coeditor_code IS5139
_journal_issue 6
_journal_name_full 'Acta Crystallographica Section E'
_journal_page_first o1783
_journal_paper_doi 10.1107/S160053681202171X
_journal_volume 68
_journal_year 2012
_chemical_formula_iupac 'C15 H9 F2 N O'
_chemical_formula_moiety 'C15 H9 F2 N O'
_chemical_formula_sum 'C15 H9 F2 N O'
_chemical_formula_weight 257.23
_chemical_name_systematic
;
3,5-Bis(4-fluorophenyl)isoxazole
;
_space_group_IT_number 15
_symmetry_cell_setting monoclinic
_symmetry_space_group_name_Hall '-C 2yc'
_symmetry_space_group_name_H-M 'C 1 2/c 1'
_atom_sites_solution_hydrogens geom
_atom_sites_solution_primary direct
_atom_sites_solution_secondary difmap
_audit_creation_method SHELXL-97
_cell_angle_alpha 90.00
_cell_angle_beta 102.4730(10)
_cell_angle_gamma 90.00
_cell_formula_units_Z 4
_cell_length_a 27.9097(4)
_cell_length_b 5.73190(10)
_cell_length_c 7.14370(10)
_cell_measurement_reflns_used 7031
_cell_measurement_temperature 100.0(10)
_cell_measurement_theta_max 35.15
_cell_measurement_theta_min 2.98
_cell_volume 1115.84(3)
_computing_cell_refinement 'SAINT (Bruker, 2009)'
_computing_data_collection 'APEX2 (Bruker, 2009)'
_computing_data_reduction 'SAINT (Bruker, 2009)'
_computing_molecular_graphics 'SHELXTL (Sheldrick, 2008)'
_computing_publication_material
;
SHELXTL (Sheldrick, 2008) and PLATON (Spek, 2009)
;
_computing_structure_refinement 'SHELXTL (Sheldrick, 2008)'
_computing_structure_solution 'SHELXTL (Sheldrick, 2008)'
_diffrn_ambient_temperature 100.0(10)
_diffrn_measured_fraction_theta_full 0.998
_diffrn_measured_fraction_theta_max 0.998
_diffrn_measurement_device_type
;
Bruker SMART APEXII CCD area-detector
;
_diffrn_measurement_method '\f and \w scans'
_diffrn_radiation_monochromator graphite
_diffrn_radiation_source 'fine-focus sealed tube'
_diffrn_radiation_type MoK\a
_diffrn_radiation_wavelength 0.71073
_diffrn_reflns_av_R_equivalents 0.0244
_diffrn_reflns_av_sigmaI/netI 0.0152
_diffrn_reflns_limit_h_max 44
_diffrn_reflns_limit_h_min -44
_diffrn_reflns_limit_k_max 9
_diffrn_reflns_limit_k_min -9
_diffrn_reflns_limit_l_max 11
_diffrn_reflns_limit_l_min -11
_diffrn_reflns_number 17407
_diffrn_reflns_theta_full 35.23
_diffrn_reflns_theta_max 35.23
_diffrn_reflns_theta_min 2.99
_exptl_absorpt_coefficient_mu 0.119
_exptl_absorpt_correction_T_max 0.9863
_exptl_absorpt_correction_T_min 0.9648
_exptl_absorpt_correction_type multi-scan
_exptl_absorpt_process_details '(<i>SADABS</i>; Bruker, 2009)'
_exptl_crystal_colour colourless
_exptl_crystal_density_diffrn 1.531
_exptl_crystal_density_method 'not measured'
_exptl_crystal_description block
_exptl_crystal_F_000 528
_exptl_crystal_size_max 0.30
_exptl_crystal_size_mid 0.24
_exptl_crystal_size_min 0.12
_refine_diff_density_max 0.616
_refine_diff_density_min -0.305
_refine_ls_extinction_method none
_refine_ls_goodness_of_fit_ref 1.090
_refine_ls_hydrogen_treatment constr
_refine_ls_matrix_type full
_refine_ls_number_parameters 87
_refine_ls_number_reflns 2483
_refine_ls_number_restraints 0
_refine_ls_restrained_S_all 1.090
_refine_ls_R_factor_all 0.0512
_refine_ls_R_factor_gt 0.0451
_refine_ls_shift/su_max 0.000
_refine_ls_shift/su_mean 0.000
_refine_ls_structure_factor_coef Fsqd
_refine_ls_weighting_details 'calc w=1/[\s^2^(Fo^2^)+(0.0728P)^2^+0.6036P] where P=(Fo^2^+2Fc^2^)/3'
_refine_ls_weighting_scheme calc
_refine_ls_wR_factor_gt 0.1266
_refine_ls_wR_factor_ref 0.1312
_reflns_number_gt 2175
_reflns_number_total 2483
_reflns_threshold_expression I>2\s(I)
_cod_data_source_file is5139.cif
_cod_data_source_block I
_cod_original_sg_symbol_H-M 'C 2/c'
_cod_database_code 2235107
_cod_database_fobs_code 2235107

loop_
_symmetry_equiv_pos_as_xyz
'x, y, z'
'-x, y, -z+1/2'
'x+1/2, y+1/2, z'
'-x+1/2, y+1/2, -z+1/2'
'-x, -y, -z'
'x, -y, z-1/2'
'-x+1/2, -y+1/2, -z'
'x+1/2, -y+1/2, z-1/2'

loop_
_atom_site_type_symbol
_atom_site_label
_atom_site_fract_x
_atom_site_fract_y
_atom_site_fract_z
_atom_site_U_iso_or_equiv
_atom_site_adp_type
_atom_site_calc_flag
_atom_site_refinement_flags
_atom_site_occupancy
_atom_site_symmetry_multiplicity
F F1 0.26779(2) 0.15964(11) -0.19266(9) 0.02342(15) Uani d . 1 1
O O1 0.47501(2) 0.57010(12) 0.20224(10) 0.01759(15) Uani d P 0.50 1
N N1 0.47501(2) 0.57010(12) 0.20224(10) 0.01759(15) Uani d P 0.50 1
C C1 0.39839(3) 0.08546(14) -0.01408(11) 0.01434(15) Uani d . 1 1
H H1A 0.4233 -0.0272 -0.0145 0.017 Uiso calc R 1 1
C C2 0.35018(3) 0.03736(14) -0.10665(11) 0.01517(15) Uani d . 1 1
H H2A 0.3419 -0.1066 -0.1714 0.018 Uiso calc R 1 1
C C3 0.31471(3) 0.20453(15) -0.10192(11) 0.01495(15) Uani d . 1 1
C C4 0.32494(3) 0.41685(14) -0.00912(12) 0.01460(15) Uani d . 1 1
H H4A 0.2997 0.5274 -0.0076 0.018 Uiso calc R 1 1
C C5 0.37327(3) 0.46326(13) 0.08167(11) 0.01285(14) Uani d . 1 1
H H5A 0.3813 0.6079 0.1457 0.015 Uiso calc R 1 1
C C6 0.41029(3) 0.29891(13) 0.07965(11) 0.01230(14) Uani d . 1 1
C C7 0.46118(3) 0.34794(14) 0.17574(12) 0.01458(15) Uani d . 1 1
C C8 0.5000 0.1978(2) 0.2500 0.01459(19) Uani d S 1 2
H H8A 0.5000 0.0321 0.2500 0.018 Uiso calc SR 1 2

loop_
_atom_site_aniso_label
_atom_site_aniso_U_11
_atom_site_aniso_U_22
_atom_site_aniso_U_33
_atom_site_aniso_U_12
_atom_site_aniso_U_13
_atom_site_aniso_U_23
F1 0.0136(2) 0.0260(3) 0.0270(3) -0.00518(19) -0.0038(2) -0.0017(2)
O1 0.0133(3) 0.0143(3) 0.0232(3) 0.0005(2) -0.0006(2) -0.0005(2)
N1 0.0133(3) 0.0143(3) 0.0232(3) 0.0005(2) -0.0006(2) -0.0005(2)
C1 0.0150(3) 0.0134(3) 0.0145(3) 0.0011(2) 0.0030(2) -0.0003(2)
C2 0.0175(3) 0.0129(3) 0.0144(3) -0.0023(2) 0.0019(2) -0.0012(2)
C3 0.0123(3) 0.0169(3) 0.0144(3) -0.0033(2) 0.0001(2) 0.0006(2)
C4 0.0121(3) 0.0146(3) 0.0163(3) 0.0012(2) 0.0014(2) 0.0008(2)
C5 0.0126(3) 0.0119(3) 0.0136(3) 0.0002(2) 0.0018(2) -0.0004(2)
C6 0.0115(3) 0.0129(3) 0.0121(3) 0.0002(2) 0.0016(2) 0.0005(2)
C7 0.0121(3) 0.0170(3) 0.0141(3) -0.0007(2) 0.0020(2) 0.0000(2)
C8 0.0128(4) 0.0139(4) 0.0164(4) 0.000 0.0016(3) 0.000

loop_
_atom_type_symbol
_atom_type_description
_atom_type_scat_dispersion_real
_atom_type_scat_dispersion_imag
_atom_type_scat_source
C C 0.0033 0.0016 'International Tables Vol C Tables 4.2.6.8 and 6.1.1.4'
H H 0.0000 0.0000 'International Tables Vol C Tables 4.2.6.8 and 6.1.1.4'
N N 0.0061 0.0033 'International Tables Vol C Tables 4.2.6.8 and 6.1.1.4'
O O 0.0106 0.0060 'International Tables Vol C Tables 4.2.6.8 and 6.1.1.4'
F F 0.0171 0.0103 'International Tables Vol C Tables 4.2.6.8 and 6.1.1.4'

loop_
_geom_angle_atom_site_label_1
_geom_angle_atom_site_label_2
_geom_angle_atom_site_label_3
_geom_angle_site_symmetry_1
_geom_angle_site_symmetry_3
_geom_angle
C7 O1 N1 . 2_655 107.08(4)
C7 O1 O1 . 2_655 107.08(4)
C2 C1 C6 . . 120.36(7)
C2 C1 H1A . . 119.8
C6 C1 H1A . . 119.8
C3 C2 C1 . . 118.31(7)
C3 C2 H2A . . 120.8
C1 C2 H2A . . 120.8
F1 C3 C2 . . 118.66(7)
F1 C3 C4 . . 118.28(7)
C2 C3 C4 . . 123.06(7)
C3 C4 C5 . . 118.04(7)
C3 C4 H4A . . 121.0
C5 C4 H4A . . 121.0
C4 C5 C6 . . 120.66(7)
C4 C5 H5A . . 119.7
C6 C5 H5A . . 119.7
C1 C6 C5 . . 119.56(7)
C1 C6 C7 . . 119.85(7)
C5 C6 C7 . . 120.58(7)
O1 C7 C8 . . 110.98(7)
O1 C7 C6 . . 118.14(7)
C8 C7 C6 . . 130.87(8)
C7 C8 C7 . 2_655 103.86(10)
C7 C8 H8A . . 128.1
C7 C8 H8A 2_655 . 128.1

loop_
_geom_bond_atom_site_label_1
_geom_bond_atom_site_label_2
_geom_bond_site_symmetry_2
_geom_bond_distance
F1 C3 . 1.3546(9)
O1 C7 . 1.3322(10)
O1 N1 2_655 1.4145(13)
C1 C2 . 1.3926(11)
C1 C6 . 1.3998(11)
C1 H1A . 0.9500
C2 C3 . 1.3833(12)
C2 H2A . 0.9500
C3 C4 . 1.3858(12)
C4 C5 . 1.3903(10)
C4 H4A . 0.9500
C5 C6 . 1.4006(11)
C5 H5A . 0.9500
C6 C7 . 1.4650(11)
C7 C8 . 1.3955(10)
C8 C7 2_655 1.3955(10)
C8 H8A . 0.9500

loop_
_geom_torsion_atom_site_label_1
_geom_torsion_atom_site_label_2
_geom_torsion_atom_site_label_3
_geom_torsion_atom_site_label_4
_geom_torsion_site_symmetry_1
_geom_torsion_site_symmetry_4
_geom_torsion
C6 C1 C2 C3 . . -0.49(12)
C1 C2 C3 F1 . . 179.59(7)
C1 C2 C3 C4 . . -0.16(12)
F1 C3 C4 C5 . . -179.18(7)
C2 C3 C4 C5 . . 0.57(12)
C3 C4 C5 C6 . . -0.34(12)
C2 C1 C6 C5 . . 0.71(12)
C2 C1 C6 C7 . . -179.70(7)
C4 C5 C6 C1 . . -0.29(12)
C4 C5 C6 C7 . . -179.87(7)
N1 O1 C7 C8 2_655 . 0.05(10)
O1 O1 C7 C8 2_655 . 0.05(10)
N1 O1 C7 C6 2_655 . 179.64(8)
O1 O1 C7 C6 2_655 . 179.64(8)
C1 C6 C7 O1 . . 156.29(8)
C5 C6 C7 O1 . . -24.13(11)
C1 C6 C7 C8 . . -24.21(12)
C5 C6 C7 C8 . . 155.37(7)
O1 C7 C8 C7 . 2_655 -0.02(4)
C6 C7 C8 C7 . 2_655 -179.55(10)
